data_4338021
loop_
_publ_author_name
'Cummins, Christopher C.'
'Huang, Chao'
'Miller, Tabitha J.'
'Reintinger, Markus W.'
'Stauber, Julia M.'
'Tannou, Isabelle'
'Tofan, Daniel'
'Toubaei, Abouzar'
'Velian, Alexandra'
'Wu, Gang'

_publ_section_title
;
 The Stannylphosphide Anion Reagent Sodium Bis(triphenylstannyl)
 Phosphide: Synthesis, Structural Characterization, and Reactions with
 Indium, Tin, and Gold Electrophiles.
;
_journal_issue 7
_journal_name_full 'Inorganic chemistry'
_journal_page_first 3678
_journal_paper_doi 10.1021/ic403178j
_journal_volume 53
_journal_year 2014
_chemical_formula_sum 'C112 H100 O P2 Sn6'
_chemical_formula_weight 2236.00
_chemical_name_systematic
; 
 ? 
;
_space_group_IT_number 14
_symmetry_cell_setting monoclinic
_symmetry_space_group_name_Hall '-P 2yn'
_symmetry_space_group_name_H-M 'P 1 21/n 1'
_atom_sites_solution_hydrogens geom
_atom_sites_solution_primary direct
_atom_sites_solution_secondary difmap
_audit_creation_method SHELXL-97
_cell_angle_alpha 90.00
_cell_angle_beta 92.511(2)
_cell_angle_gamma 90.00
_cell_formula_units_Z 4
_cell_length_a 17.9388(17)
_cell_length_b 13.7773(13)
_cell_length_c 39.461(4)
_cell_measurement_reflns_used 9894
_cell_measurement_temperature 100(2)
_cell_measurement_theta_max 30.81
_cell_measurement_theta_min 2.27
_cell_volume 9743.4(16)
_computing_cell_refinement 'SAINT 7.46A (Bruker-AXS, 2011)'
_computing_data_collection 'APEX2 v2011.4.0 (Bruker-AXS, 2011)'
_computing_data_reduction 'SAINT 7.46A (Bruker-AXS, 2011)'
_computing_molecular_graphics 'Bruker SHELXTL'
_computing_publication_material 'Bruker SHELXTL'
_computing_structure_refinement 'SHELXL-97 (Sheldrick, 2008)'
_computing_structure_solution 'SHELXS-97 (Sheldrick, 2008)'
_diffrn_ambient_temperature 100(2)
_diffrn_detector_area_resol_mean 8.3
_diffrn_measured_fraction_theta_full 1.000
_diffrn_measured_fraction_theta_max 1.000
_diffrn_measurement_device_type 'Bruker Smart APEX CCD'
_diffrn_measurement_method '\f and \w scans'
_diffrn_radiation_monochromator graphite
_diffrn_radiation_source 'fine-focus sealed tube'
_diffrn_radiation_type MoK\a
_diffrn_radiation_wavelength 0.71073
_diffrn_reflns_av_R_equivalents 0.0473
_diffrn_reflns_av_sigmaI/netI 0.0245
_diffrn_reflns_limit_h_max 25
_diffrn_reflns_limit_h_min -25
_diffrn_reflns_limit_k_max 19
_diffrn_reflns_limit_k_min -19
_diffrn_reflns_limit_l_max 56
_diffrn_reflns_limit_l_min -56
_diffrn_reflns_number 271256
_diffrn_reflns_theta_full 30.51
_diffrn_reflns_theta_max 30.51
_diffrn_reflns_theta_min 1.23
_exptl_absorpt_coefficient_mu 1.595
_exptl_absorpt_correction_T_max 0.8567
_exptl_absorpt_correction_T_min 0.6461
_exptl_absorpt_correction_type multi-scan
_exptl_absorpt_process_details 'SADABS (Sheldrick, 2009)'
_exptl_crystal_colour colourless
_exptl_crystal_density_diffrn 1.524
_exptl_crystal_density_method 'not measured'
_exptl_crystal_description block
_exptl_crystal_F_000 4440
_exptl_crystal_size_max 0.30
_exptl_crystal_size_mid 0.20
_exptl_crystal_size_min 0.10
_refine_diff_density_max 0.795
_refine_diff_density_min -0.547
_refine_diff_density_rms 0.088
_refine_ls_extinction_method none
_refine_ls_goodness_of_fit_ref 1.092
_refine_ls_hydrogen_treatment constr
_refine_ls_matrix_type full
_refine_ls_number_parameters 1140
_refine_ls_number_reflns 29753
_refine_ls_number_restraints 122
_refine_ls_restrained_S_all 1.091
_refine_ls_R_factor_all 0.0309
_refine_ls_R_factor_gt 0.0246
_refine_ls_shift/su_max 0.010
_refine_ls_shift/su_mean 0.000
_refine_ls_structure_factor_coef Fsqd
_refine_ls_weighting_details 'calc w=1/[\s^2^(Fo^2^)+(0.0114P)^2^+11.3897P] where P=(Fo^2^+2Fc^2^)/3'
_refine_ls_weighting_scheme calc
_refine_ls_wR_factor_gt 0.0501
_refine_ls_wR_factor_ref 0.0525
_reflns_number_gt 26321
_reflns_number_total 29753
_reflns_threshold_expression >2sigma(I)
_cod_data_source_file ic403178j_si_005.cif
_cod_data_source_block 12154
_cod_depositor_comments
;
The following automatic conversions were performed:

'_symmetry_cell_setting' value 'Monoclinic' changed to 'monoclinic'
according to
/usr/data/users/saulius/automatic-downloads/rss-feeds/ACS/lib/dictionaries/cif_core.dic
dictionary named 'cif_core.dic' version 2.4.2 from 2011-04-26.

Automatic conversion script
Id: cif_fix_values 2281 2013-09-26 08:29:07Z andrius 

 Adding full bibliography for 4338021--4338024.cif.
;
_cod_original_cell_volume 9743.3(16)
_cod_original_sg_symbol_H-M P2(1)/n
_cod_database_code 4338021

loop_
_symmetry_equiv_pos_as_xyz
'x, y, z'
'-x+1/2, y+1/2, -z+1/2'
'-x, -y, -z'
'x-1/2, -y-1/2, z-1/2'

loop_
_atom_site_label
_atom_site_type_symbol
_atom_site_fract_x
_atom_site_fract_y
_atom_site_fract_z
_atom_site_U_iso_or_equiv
_atom_site_adp_type
_atom_site_occupancy
_atom_site_symmetry_multiplicity
_atom_site_calc_flag
_atom_site_refinement_flags
_atom_site_disorder_assembly
_atom_site_disorder_group
P1 P 0.64140(3) 0.70219(3) 0.567737(12) 0.01389(9) Uani 1 1 d . . .
Sn1 Sn 0.744029(7) 0.780689(9) 0.603128(3) 0.01405(3) Uani 1 1 d . . .
Sn2 Sn 0.638358(7) 0.532771(9) 0.590900(3) 0.01367(3) Uani 1 1 d . . .
Sn3 Sn 0.524047(7) 0.774296(9) 0.589363(3) 0.01346(3) Uani 1 1 d . . .
P2 P 1.11044(3) -0.74384(4) 0.658804(12) 0.01417(9) Uani 1 1 d . . .
Sn4 Sn 1.223873(7) -0.704870(9) 0.626540(3) 0.01333(3) Uani 1 1 d . . .
Sn5 Sn 1.156893(7) -0.889758(9) 0.691445(3) 0.01338(3) Uani 1 1 d . . .
Sn6 Sn 1.025202(7) -0.820905(9) 0.614181(3) 0.01386(3) Uani 1 1 d . . .
C111 C 0.71759(11) 0.82825(14) 0.65291(5) 0.0174(4) Uani 1 1 d . . .
C112 C 0.67916(11) 0.77003(15) 0.67525(5) 0.0210(4) Uani 1 1 d . . .
H112 H 0.6648 0.7061 0.6687 0.025 Uiso 1 1 calc R . .
C113 C 0.66179(13) 0.80490(18) 0.70695(5) 0.0284(5) Uani 1 1 d . . .
H113 H 0.6357 0.7647 0.7220 0.034 Uiso 1 1 calc R . .
C114 C 0.68237(13) 0.89847(19) 0.71683(6) 0.0302(5) Uani 1 1 d . . .
H114 H 0.6696 0.9225 0.7384 0.036 Uiso 1 1 calc R . .
C115 C 0.72149(12) 0.95632(17) 0.69519(6) 0.0272(5) Uani 1 1 d . . .
H115 H 0.7360 1.0200 0.7019 0.033 Uiso 1 1 calc R . .
C116 C 0.73965(11) 0.92140(15) 0.66354(5) 0.0216(4) Uani 1 1 d . . .
H116 H 0.7673 0.9611 0.6490 0.026 Uiso 1 1 calc R . .
C121 C 0.77811(11) 0.90321(14) 0.57400(5) 0.0170(4) Uani 1 1 d . . .
C122 C 0.84707(12) 0.90342(16) 0.55903(5) 0.0225(4) Uani 1 1 d . . .
H122 H 0.8796 0.8494 0.5622 0.027 Uiso 1 1 calc R . .
C123 C 0.86898(14) 0.98180(18) 0.53948(6) 0.0303(5) Uani 1 1 d . . .
H123 H 0.9162 0.9810 0.5294 0.036 Uiso 1 1 calc R . .
C124 C 0.82208(15) 1.06056(18) 0.53471(6) 0.0329(5) Uani 1 1 d . . .
H124 H 0.8370 1.1140 0.5214 0.040 Uiso 1 1 calc R . .
C125 C 0.75340(14) 1.06169(17) 0.54937(6) 0.0307(5) Uani 1 1 d . . .
H125 H 0.7213 1.1160 0.5462 0.037 Uiso 1 1 calc R . .
C126 C 0.73133(12) 0.98337(15) 0.56882(5) 0.0219(4) Uani 1 1 d . . .
H126 H 0.6840 0.9844 0.5787 0.026 Uiso 1 1 calc R . .
C131 C 0.83738(10) 0.68565(14) 0.61141(5) 0.0167(3) Uani 1 1 d . . .
C132 C 0.86773(11) 0.63032(15) 0.58583(5) 0.0215(4) Uani 1 1 d . . .
H132 H 0.8488 0.6371 0.5631 0.026 Uiso 1 1 calc R . .
C133 C 0.92532(13) 0.56538(18) 0.59325(6) 0.0300(5) Uani 1 1 d . . .
H133 H 0.9453 0.5277 0.5756 0.036 Uiso 1 1 calc R . .
C134 C 0.95374(13) 0.55534(18) 0.62637(6) 0.0317(5) Uani 1 1 d . . .
H134 H 0.9926 0.5101 0.6315 0.038 Uiso 1 1 calc R . .
C135 C 0.92540(12) 0.61120(17) 0.65201(6) 0.0275(5) Uani 1 1 d . . .
H135 H 0.9454 0.6053 0.6746 0.033 Uiso 1 1 calc R . .
C136 C 0.86756(11) 0.67589(16) 0.64453(5) 0.0214(4) Uani 1 1 d . . .
H136 H 0.8482 0.7141 0.6622 0.026 Uiso 1 1 calc R . .
C141 C 0.72651(10) 0.46388(14) 0.56467(5) 0.0160(3) Uani 1 1 d . . .
C142 C 0.74407(11) 0.49683(15) 0.53244(5) 0.0187(4) Uani 1 1 d . . .
H142 H 0.7164 0.5489 0.5223 0.022 Uiso 1 1 calc R . .
C143 C 0.80157(12) 0.45429(16) 0.51502(5) 0.0238(4) Uani 1 1 d . . .
H143 H 0.8127 0.4770 0.4931 0.029 Uiso 1 1 calc R . .
C144 C 0.84247(12) 0.37870(17) 0.52976(6) 0.0281(5) Uani 1 1 d . . .
H144 H 0.8821 0.3501 0.5180 0.034 Uiso 1 1 calc R . .
C145 C 0.82565(12) 0.34490(16) 0.56153(6) 0.0261(4) Uani 1 1 d . . .
H145 H 0.8535 0.2929 0.5716 0.031 Uiso 1 1 calc R . .
C146 C 0.76775(11) 0.38707(15) 0.57890(5) 0.0202(4) Uani 1 1 d . . .
H146 H 0.7563 0.3632 0.6007 0.024 Uiso 1 1 calc R . .
C151 C 0.65598(11) 0.51076(14) 0.64424(5) 0.0173(4) Uani 1 1 d . . .
C152 C 0.72856(11) 0.50710(14) 0.65860(5) 0.0190(4) Uani 1 1 d . . .
H152 H 0.7700 0.5100 0.6444 0.023 Uiso 1 1 calc R . .
C153 C 0.74027(12) 0.49921(16) 0.69361(5) 0.0237(4) Uani 1 1 d . . .
H153 H 0.7897 0.4983 0.7033 0.028 Uiso 1 1 calc R . .
C154 C 0.68009(13) 0.49268(17) 0.71449(5) 0.0269(5) Uani 1 1 d . . .
H154 H 0.6883 0.4865 0.7383 0.032 Uiso 1 1 calc R . .
C155 C 0.60780(13) 0.49520(17) 0.70035(5) 0.0260(4) Uani 1 1 d . . .
H155 H 0.5665 0.4905 0.7145 0.031 Uiso 1 1 calc R . .
C156 C 0.59580(12) 0.50458(15) 0.66538(5) 0.0213(4) Uani 1 1 d . . .
H156 H 0.5463 0.5068 0.6559 0.026 Uiso 1 1 calc R . .
C161 C 0.53387(10) 0.47024(14) 0.57426(5) 0.0158(3) Uani 1 1 d . . .
C162 C 0.49527(11) 0.50817(15) 0.54584(5) 0.0195(4) Uani 1 1 d . . .
H162 H 0.5127 0.5661 0.5358 0.023 Uiso 1 1 calc R . .
C163 C 0.43178(12) 0.46282(18) 0.53195(6) 0.0263(4) Uani 1 1 d . . .
H163 H 0.4053 0.4907 0.5130 0.032 Uiso 1 1 calc R . .
C164 C 0.40721(12) 0.37711(18) 0.54580(6) 0.0289(5) Uani 1 1 d . . .
H164 H 0.3653 0.3442 0.5357 0.035 Uiso 1 1 calc R . .
C165 C 0.44393(13) 0.33932(17) 0.57451(6) 0.0291(5) Uani 1 1 d . . .
H165 H 0.4265 0.2811 0.5843 0.035 Uiso 1 1 calc R . .
C166 C 0.50616(12) 0.38639(15) 0.58898(5) 0.0217(4) Uani 1 1 d . . .
H166 H 0.5300 0.3611 0.6091 0.026 Uiso 1 1 calc R . .
C171 C 0.44541(10) 0.76468(13) 0.54696(5) 0.0154(3) Uani 1 1 d . . .
C172 C 0.36970(11) 0.77919(15) 0.55164(5) 0.0205(4) Uani 1 1 d . . .
H172 H 0.3538 0.7980 0.5733 0.025 Uiso 1 1 calc R . .
C173 C 0.31705(11) 0.76652(16) 0.52505(5) 0.0234(4) Uani 1 1 d . . .
H173 H 0.2657 0.7781 0.5285 0.028 Uiso 1 1 calc R . .
C174 C 0.33951(12) 0.73693(14) 0.49351(5) 0.0221(4) Uani 1 1 d . . .
H174 H 0.3034 0.7253 0.4756 0.026 Uiso 1 1 calc R . .
C175 C 0.41471(12) 0.72441(15) 0.48812(5) 0.0222(4) Uani 1 1 d . . .
H175 H 0.4304 0.7056 0.4664 0.027 Uiso 1 1 calc R . .
C176 C 0.46729(11) 0.73952(14) 0.51464(5) 0.0190(4) Uani 1 1 d . . .
H176 H 0.5189 0.7326 0.5106 0.023 Uiso 1 1 calc R . .
C181 C 0.53810(11) 0.92700(14) 0.59840(5) 0.0184(4) Uani 1 1 d . . .
C182 C 0.56558(11) 0.96744(15) 0.62884(5) 0.0206(4) Uani 1 1 d . . .
H182 H 0.5773 0.9265 0.6477 0.025 Uiso 1 1 calc R . .
C183 C 0.57601(13) 1.06734(16) 0.63189(6) 0.0289(5) Uani 1 1 d . . .
H183 H 0.5949 1.0941 0.6527 0.035 Uiso 1 1 calc R . .
C184 C 0.55897(15) 1.12768(17) 0.60463(8) 0.0393(6) Uani 1 1 d . . .
H184 H 0.5670 1.1956 0.6067 0.047 Uiso 1 1 calc R . .
C185 C 0.53032(16) 1.08916(18) 0.57441(7) 0.0397(6) Uani 1 1 d . . .
H185 H 0.5177 1.1307 0.5558 0.048 Uiso 1 1 calc R . .
C186 C 0.52001(13) 0.98939(16) 0.57137(6) 0.0276(5) Uani 1 1 d . . .
H186 H 0.5004 0.9633 0.5506 0.033 Uiso 1 1 calc R . .
C191 C 0.47475(10) 0.70198(14) 0.63090(5) 0.0165(3) Uani 1 1 d . . .
C192 C 0.48952(11) 0.73065(15) 0.66460(5) 0.0204(4) Uani 1 1 d . . .
H192 H 0.5227 0.7831 0.6694 0.024 Uiso 1 1 calc R . .
C193 C 0.45619(12) 0.68335(17) 0.69118(5) 0.0254(4) Uani 1 1 d . . .
H193 H 0.4670 0.7033 0.7139 0.030 Uiso 1 1 calc R . .
C194 C 0.40733(13) 0.60742(17) 0.68457(5) 0.0270(5) Uani 1 1 d . . .
H194 H 0.3848 0.5750 0.7027 0.032 Uiso 1 1 calc R . .
C195 C 0.39120(12) 0.57865(16) 0.65131(6) 0.0254(4) Uani 1 1 d . . .
H195 H 0.3572 0.5269 0.6468 0.030 Uiso 1 1 calc R . .
C196 C 0.42481(11) 0.62560(15) 0.62452(5) 0.0196(4) Uani 1 1 d . . .
H196 H 0.4136 0.6054 0.6018 0.023 Uiso 1 1 calc R . .
C211 C 1.31570(10) -0.69964(14) 0.66307(5) 0.0163(3) Uani 1 1 d . . .
C212 C 1.38620(11) -0.73732(16) 0.65729(5) 0.0230(4) Uani 1 1 d . . .
H212 H 1.3938 -0.7732 0.6372 0.028 Uiso 1 1 calc R . .
C213 C 1.44550(12) -0.72286(18) 0.68066(6) 0.0289(5) Uani 1 1 d . . .
H213 H 1.4934 -0.7480 0.6763 0.035 Uiso 1 1 calc R . .
C214 C 1.43475(13) -0.67177(18) 0.71030(6) 0.0303(5) Uani 1 1 d . . .
H214 H 1.4753 -0.6620 0.7263 0.036 Uiso 1 1 calc R . .
C215 C 1.36486(13) -0.63491(18) 0.71663(5) 0.0297(5) Uani 1 1 d . . .
H215 H 1.3571 -0.6007 0.7371 0.036 Uiso 1 1 calc R . .
C216 C 1.30607(12) -0.64816(16) 0.69295(5) 0.0232(4) Uani 1 1 d . . .
H216 H 1.2585 -0.6216 0.6972 0.028 Uiso 1 1 calc R . .
C221 C 1.24878(10) -0.78870(14) 0.58289(5) 0.0170(4) Uani 1 1 d . . .
C222 C 1.22446(11) -0.75676(16) 0.55051(5) 0.0206(4) Uani 1 1 d . . .
H222 H 1.1953 -0.6993 0.5482 0.025 Uiso 1 1 calc R . .
C223 C 1.24254(13) -0.80823(19) 0.52180(5) 0.0296(5) Uani 1 1 d . . .
H223 H 1.2256 -0.7860 0.5000 0.036 Uiso 1 1 calc R . .
C224 C 1.28510(14) -0.89191(19) 0.52474(6) 0.0346(6) Uani 1 1 d . . .
H224 H 1.2977 -0.9267 0.5050 0.041 Uiso 1 1 calc R . .
C225 C 1.30938(14) -0.92495(18) 0.55656(6) 0.0314(5) Uani 1 1 d . . .
H225 H 1.3383 -0.9826 0.5586 0.038 Uiso 1 1 calc R . .
C226 C 1.29126(12) -0.87347(15) 0.58550(5) 0.0225(4) Uani 1 1 d . . .
H226 H 1.3080 -0.8963 0.6072 0.027 Uiso 1 1 calc R . .
C231 C 1.20892(11) -0.55674(14) 0.61096(5) 0.0166(3) Uani 1 1 d . . .
C232 C 1.25231(12) -0.52014(15) 0.58535(5) 0.0224(4) Uani 1 1 d . . .
H232 H 1.2856 -0.5623 0.5744 0.027 Uiso 1 1 calc R . .
C233 C 1.24777(13) -0.42365(16) 0.57555(6) 0.0267(4) Uani 1 1 d . . .
H233 H 1.2780 -0.4000 0.5582 0.032 Uiso 1 1 calc R . .
C234 C 1.19914(13) -0.36202(16) 0.59109(6) 0.0287(5) Uani 1 1 d . . .
H234 H 1.1956 -0.2960 0.5843 0.034 Uiso 1 1 calc R . .
C235 C 1.15544(13) -0.39620(16) 0.61664(6) 0.0280(5) Uani 1 1 d . . .
H235 H 1.1220 -0.3537 0.6273 0.034 Uiso 1 1 calc R . .
C236 C 1.16075(11) -0.49329(15) 0.62670(5) 0.0210(4) Uani 1 1 d . . .
H236 H 1.1312 -0.5163 0.6444 0.025 Uiso 1 1 calc R . .
C241 C 1.20625(11) -0.84006(14) 0.73872(4) 0.0167(4) Uani 1 1 d . . .
C242 C 1.19038(12) -0.74885(15) 0.75204(5) 0.0209(4) Uani 1 1 d . . .
H242 H 1.1573 -0.7065 0.7397 0.025 Uiso 1 1 calc R . .
C243 C 1.22227(13) -0.71914(17) 0.78308(5) 0.0273(5) Uani 1 1 d . . .
H243 H 1.2109 -0.6569 0.7919 0.033 Uiso 1 1 calc R . .
C244 C 1.27041(14) -0.78010(18) 0.80113(6) 0.0310(5) Uani 1 1 d . . .
H244 H 1.2922 -0.7598 0.8223 0.037 Uiso 1 1 calc R . .
C245 C 1.28707(13) -0.87100(18) 0.78834(5) 0.0293(5) Uani 1 1 d . . .
H245 H 1.3202 -0.9129 0.8008 0.035 Uiso 1 1 calc R . .
C246 C 1.25512(12) -0.90072(16) 0.75727(5) 0.0225(4) Uani 1 1 d . . .
H246 H 1.2667 -0.9630 0.7486 0.027 Uiso 1 1 calc R . .
C251 C 1.23954(11) -0.97660(14) 0.66859(5) 0.0161(3) Uani 1 1 d . . .
C252 C 1.31543(11) -0.96067(15) 0.67675(5) 0.0194(4) Uani 1 1 d . . .
H252 H 1.3298 -0.9113 0.6925 0.023 Uiso 1 1 calc R . .
C253 C 1.36978(12) -1.01628(17) 0.66205(5) 0.0246(4) Uani 1 1 d . . .
H253 H 1.4210 -1.0047 0.6677 0.029 Uiso 1 1 calc R . .
C254 C 1.34917(13) -1.08883(17) 0.63918(6) 0.0275(5) Uani 1 1 d . . .
H254 H 1.3863 -1.1271 0.6291 0.033 Uiso 1 1 calc R . .
C255 C 1.27450(12) -1.10555(16) 0.63094(5) 0.0247(4) Uani 1 1 d . . .
H255 H 1.2606 -1.1556 0.6153 0.030 Uiso 1 1 calc R . .
C256 C 1.21974(11) -1.04969(15) 0.64532(5) 0.0197(4) Uani 1 1 d . . .
H256 H 1.1686 -1.0612 0.6393 0.024 Uiso 1 1 calc R . .
C261 C 1.06075(11) -0.97794(14) 0.69928(5) 0.0175(4) Uani 1 1 d . . .
C262 C 1.06316(12) -1.07940(16) 0.69835(5) 0.0229(4) Uani 1 1 d . . .
H262 H 1.1095 -1.1114 0.6958 0.027 Uiso 1 1 calc R . .
C263 C 0.92719(12) -0.98825(19) 0.70602(6) 0.0292(5) Uani 1 1 d . . .
H263 H 0.8806 -0.9568 0.7086 0.035 Uiso 1 1 calc R . .
C264 C 0.93055(13) -1.08830(19) 0.70472(6) 0.0323(5) Uani 1 1 d . . .
H264 H 0.8863 -1.1257 0.7063 0.039 Uiso 1 1 calc R . .
C265 C 0.99845(14) -1.13405(17) 0.70116(6) 0.0301(5) Uani 1 1 d . . .
H265 H 1.0009 -1.2029 0.7006 0.036 Uiso 1 1 calc R . .
C266 C 0.99181(11) -0.93344(16) 0.70360(5) 0.0225(4) Uani 1 1 d . . .
H266 H 0.9891 -0.8647 0.7049 0.027 Uiso 1 1 calc R . .
C271 C 1.04388(11) -0.96880(14) 0.60047(5) 0.0177(4) Uani 1 1 d . . .
C272 C 1.00489(11) -1.04455(15) 0.61530(5) 0.0203(4) Uani 1 1 d . . .
H272 H 0.9708 -1.0306 0.6324 0.024 Uiso 1 1 calc R . .
C273 C 1.01556(13) -1.14037(16) 0.60520(6) 0.0267(5) Uani 1 1 d . . .
H273 H 0.9893 -1.1913 0.6157 0.032 Uiso 1 1 calc R . .
C274 C 1.06423(13) -1.16143(16) 0.58004(6) 0.0294(5) Uani 1 1 d . . .
H274 H 1.0705 -1.2266 0.5729 0.035 Uiso 1 1 calc R . .
C275 C 1.10401(13) -1.08736(17) 0.56522(6) 0.0282(5) Uani 1 1 d . . .
H275 H 1.1379 -1.1021 0.5481 0.034 Uiso 1 1 calc R . .
C276 C 1.09427(12) -0.99142(16) 0.57541(5) 0.0217(4) Uani 1 1 d . . .
H276 H 1.1219 -0.9411 0.5653 0.026 Uiso 1 1 calc R . .
C281 C 0.91730(10) -0.80262(14) 0.63495(5) 0.0171(4) Uani 1 1 d . . .
C282 C 0.85500(11) -0.85512(15) 0.62298(5) 0.0214(4) Uani 1 1 d . . .
H282 H 0.8603 -0.9029 0.6059 0.026 Uiso 1 1 calc R . .
C283 C 0.78504(12) -0.83801(17) 0.63586(6) 0.0262(4) Uani 1 1 d . . .
H283 H 0.7428 -0.8730 0.6271 0.031 Uiso 1 1 calc R . .
C284 C 0.77680(13) -0.77039(17) 0.66131(6) 0.0289(5) Uani 1 1 d . . .
H284 H 0.7291 -0.7593 0.6702 0.035 Uiso 1 1 calc R . .
C285 C 0.83833(13) -0.71881(18) 0.67384(6) 0.0299(5) Uani 1 1 d . . .
H285 H 0.8331 -0.6732 0.6916 0.036 Uiso 1 1 calc R . .
C286 C 0.90777(12) -0.73385(15) 0.66038(5) 0.0227(4) Uani 1 1 d . . .
H286 H 0.9494 -0.6967 0.6686 0.027 Uiso 1 1 calc R . .
C291 C 1.03179(10) -0.73898(14) 0.56790(5) 0.0156(3) Uani 1 1 d . . .
C292 C 1.02357(11) -0.78356(15) 0.53619(5) 0.0205(4) Uani 1 1 d . . .
H292 H 1.0121 -0.8508 0.5348 0.025 Uiso 1 1 calc R . .
C293 C 1.03194(12) -0.73066(17) 0.50650(5) 0.0247(4) Uani 1 1 d . . .
H293 H 1.0263 -0.7620 0.4851 0.030 Uiso 1 1 calc R . .
C294 C 1.04844(12) -0.63230(17) 0.50812(5) 0.0256(4) Uani 1 1 d . . .
H294 H 1.0549 -0.5965 0.4879 0.031 Uiso 1 1 calc R . .
C295 C 1.05547(11) -0.58624(16) 0.53941(5) 0.0225(4) Uani 1 1 d . . .
H295 H 1.0661 -0.5187 0.5406 0.027 Uiso 1 1 calc R . .
C296 C 1.04691(10) -0.63941(15) 0.56895(5) 0.0180(4) Uani 1 1 d . . .
H296 H 1.0514 -0.6074 0.5903 0.022 Uiso 1 1 calc R . .
C1S C 0.4826(9) 0.9643(13) 0.7594(4) 0.109(6) Uani 0.62(2) 1 d PU A 1
H1S1 H 0.5206 0.9131 0.7609 0.163 Uiso 0.62(2) 1 calc PR A 1
H1S2 H 0.4366 0.9383 0.7486 0.163 Uiso 0.62(2) 1 calc PR A 1
H1S3 H 0.4726 0.9873 0.7823 0.163 Uiso 0.62(2) 1 calc PR A 1
C2S C 0.5119(6) 1.0517(9) 0.7375(4) 0.064(3) Uani 0.62(2) 1 d PU A 1
H2S1 H 0.5224 1.0316 0.7142 0.077 Uiso 0.62(2) 1 calc PR A 1
H2S2 H 0.4767 1.1072 0.7369 0.077 Uiso 0.62(2) 1 calc PR A 1
O3S O 0.5785(6) 1.0728(6) 0.7573(3) 0.0409(14) Uani 0.62(2) 1 d PU A 1
C4S C 0.5996(5) 1.1589(7) 0.73904(18) 0.0341(15) Uani 0.62(2) 1 d PU A 1
H4S1 H 0.5618 1.2103 0.7417 0.041 Uiso 0.62(2) 1 calc PR A 1
H4S2 H 0.6019 1.1440 0.7146 0.041 Uiso 0.62(2) 1 calc PR A 1
C5S C 0.6737(7) 1.1939(10) 0.7524(3) 0.037(2) Uani 0.62(2) 1 d PU A 1
H5S1 H 0.6729 1.2015 0.7770 0.056 Uiso 0.62(2) 1 calc PR A 1
H5S2 H 0.6849 1.2565 0.7420 0.056 Uiso 0.62(2) 1 calc PR A 1
H5S3 H 0.7122 1.1466 0.7468 0.056 Uiso 0.62(2) 1 calc PR A 1
C1P C 0.4983(9) 0.9283(14) 0.7694(4) 0.059(4) Uani 0.38(2) 1 d PU A 2
H1P1 H 0.5300 0.9349 0.7901 0.088 Uiso 0.38(2) 1 calc PR A 2
H1P2 H 0.5135 0.8708 0.7568 0.088 Uiso 0.38(2) 1 calc PR A 2
H1P3 H 0.4461 0.9213 0.7754 0.088 Uiso 0.38(2) 1 calc PR A 2
C2P C 0.5068(13) 1.0238(17) 0.7461(5) 0.068(4) Uani 0.38(2) 1 d PU A 2
H2P1 H 0.4605 1.0622 0.7480 0.082 Uiso 0.38(2) 1 calc PR A 2
H2P2 H 0.5075 1.0012 0.7223 0.082 Uiso 0.38(2) 1 calc PR A 2
O3P O 0.5780(9) 1.1007(16) 0.7520(5) 0.055(4) Uani 0.38(2) 1 d PU A 2
C4P C 0.6182(10) 1.1756(12) 0.7306(5) 0.050(3) Uani 0.38(2) 1 d PU A 2
H4P1 H 0.6311 1.1455 0.7088 0.060 Uiso 0.38(2) 1 calc PR A 2
H4P2 H 0.5842 1.2307 0.7254 0.060 Uiso 0.38(2) 1 calc PR A 2
C5P C 0.6877(10) 1.2129(16) 0.7483(5) 0.036(3) Uani 0.38(2) 1 d PU A 2
H5P1 H 0.6753 1.2419 0.7700 0.054 Uiso 0.38(2) 1 calc PR A 2
H5P2 H 0.7106 1.2621 0.7341 0.054 Uiso 0.38(2) 1 calc PR A 2
H5P3 H 0.7228 1.1592 0.7524 0.054 Uiso 0.38(2) 1 calc PR A 2

loop_
_atom_site_aniso_label
_atom_site_aniso_U_11
_atom_site_aniso_U_22
_atom_site_aniso_U_33
_atom_site_aniso_U_23
_atom_site_aniso_U_13
_atom_site_aniso_U_12
P1 0.0139(2) 0.0133(2) 0.0144(2) -0.00006(16) 0.00032(16) 0.00114(17)
Sn1 0.01314(6) 0.01421(6) 0.01478(5) -0.00052(4) 0.00020(4) 0.00069(4)
Sn2 0.01510(6) 0.01293(6) 0.01299(5) 0.00013(4) 0.00062(4) 0.00132(4)
Sn3 0.01301(6) 0.01317(6) 0.01415(5) 0.00007(4) 0.00011(4) 0.00123(4)
P2 0.0133(2) 0.0159(2) 0.0133(2) -0.00029(16) 0.00046(16) 0.00062(17)
Sn4 0.01301(6) 0.01424(6) 0.01273(5) 0.00003(4) 0.00028(4) 0.00001(4)
Sn5 0.01313(6) 0.01580(6) 0.01121(5) 0.00013(4) 0.00067(4) 0.00089(4)
Sn6 0.01290(6) 0.01568(6) 0.01292(5) 0.00043(4) -0.00018(4) 0.00032(4)
C111 0.0165(9) 0.0207(9) 0.0148(8) -0.0024(7) -0.0018(7) 0.0038(7)
C112 0.0214(10) 0.0223(10) 0.0195(9) -0.0018(7) 0.0012(7) 0.0010(8)
C113 0.0267(11) 0.0394(13) 0.0193(9) -0.0003(9) 0.0044(8) -0.0007(10)
C114 0.0249(11) 0.0432(14) 0.0225(10) -0.0135(10) 0.0003(8) 0.0015(10)
C115 0.0228(10) 0.0281(11) 0.0301(11) -0.0126(9) -0.0043(8) -0.0007(9)
C116 0.0185(9) 0.0231(10) 0.0229(9) -0.0046(8) -0.0012(7) -0.0011(8)
C121 0.0183(9) 0.0162(9) 0.0163(8) -0.0008(7) -0.0026(7) -0.0029(7)
C122 0.0214(10) 0.0237(10) 0.0224(9) -0.0024(8) 0.0012(8) -0.0050(8)
C123 0.0314(12) 0.0360(13) 0.0241(10) -0.0023(9) 0.0085(9) -0.0144(10)
C124 0.0486(15) 0.0282(12) 0.0219(10) 0.0048(9) 0.0013(10) -0.0144(11)
C125 0.0421(14) 0.0210(11) 0.0282(11) 0.0067(9) -0.0058(10) -0.0011(9)
C126 0.0241(10) 0.0196(10) 0.0217(9) 0.0017(7) -0.0020(8) -0.0002(8)
C131 0.0122(8) 0.0183(9) 0.0194(8) 0.0009(7) -0.0001(7) -0.0010(7)
C132 0.0194(9) 0.0237(10) 0.0212(9) -0.0024(8) 0.0005(7) 0.0021(8)
C133 0.0236(11) 0.0325(12) 0.0342(12) -0.0076(10) 0.0032(9) 0.0091(9)
C134 0.0203(10) 0.0321(12) 0.0423(13) 0.0018(10) -0.0028(9) 0.0101(9)
C135 0.0231(10) 0.0328(12) 0.0261(10) 0.0042(9) -0.0055(8) 0.0049(9)
C136 0.0193(9) 0.0253(10) 0.0197(9) -0.0013(8) -0.0002(7) 0.0029(8)
C141 0.0157(8) 0.0157(9) 0.0167(8) -0.0007(7) 0.0006(7) 0.0004(7)
C142 0.0179(9) 0.0193(9) 0.0188(9) 0.0005(7) 0.0002(7) 0.0003(7)
C143 0.0201(10) 0.0306(11) 0.0211(9) -0.0022(8) 0.0050(8) -0.0034(8)
C144 0.0166(10) 0.0337(12) 0.0343(12) -0.0094(10) 0.0038(8) 0.0032(9)
C145 0.0198(10) 0.0249(11) 0.0331(11) -0.0035(9) -0.0044(8) 0.0086(8)
C146 0.0205(9) 0.0195(9) 0.0202(9) 0.0003(7) -0.0019(7) 0.0032(7)
C151 0.0214(9) 0.0154(9) 0.0152(8) -0.0004(7) 0.0006(7) 0.0016(7)
C152 0.0201(9) 0.0183(9) 0.0187(9) 0.0000(7) 0.0005(7) 0.0032(7)
C153 0.0255(10) 0.0245(10) 0.0205(9) -0.0016(8) -0.0060(8) 0.0051(8)
C154 0.0339(12) 0.0310(12) 0.0155(9) 0.0004(8) -0.0027(8) 0.0035(9)
C155 0.0282(11) 0.0336(12) 0.0164(9) 0.0023(8) 0.0051(8) 0.0021(9)
C156 0.0228(10) 0.0234(10) 0.0176(9) 0.0003(7) 0.0015(7) 0.0008(8)
C161 0.0156(8) 0.0151(8) 0.0170(8) -0.0021(7) 0.0029(7) 0.0017(7)
C162 0.0200(9) 0.0197(9) 0.0189(9) -0.0005(7) 0.0007(7) 0.0009(7)
C163 0.0185(10) 0.0366(12) 0.0237(10) -0.0063(9) -0.0005(8) 0.0029(9)
C164 0.0171(10) 0.0382(13) 0.0319(11) -0.0122(10) 0.0064(8) -0.0073(9)
C165 0.0277(11) 0.0267(11) 0.0338(12) -0.0034(9) 0.0127(9) -0.0109(9)
C166 0.0253(10) 0.0190(9) 0.0212(9) 0.0009(7) 0.0046(8) -0.0027(8)
C171 0.0169(9) 0.0137(8) 0.0155(8) 0.0016(6) -0.0001(7) 0.0005(7)
C172 0.0192(9) 0.0250(10) 0.0174(9) -0.0002(7) 0.0007(7) 0.0020(8)
C173 0.0158(9) 0.0283(11) 0.0256(10) 0.0057(8) -0.0031(8) -0.0004(8)
C174 0.0287(11) 0.0158(9) 0.0208(9) 0.0037(7) -0.0076(8) -0.0026(8)
C175 0.0322(11) 0.0199(10) 0.0143(8) -0.0008(7) -0.0003(8) 0.0026(8)
C176 0.0204(9) 0.0187(9) 0.0178(9) 0.0012(7) 0.0017(7) 0.0030(7)
C181 0.0158(9) 0.0144(9) 0.0250(9) 0.0005(7) 0.0023(7) 0.0011(7)
C182 0.0160(9) 0.0188(9) 0.0270(10) -0.0023(8) 0.0017(7) 0.0021(7)
C183 0.0252(11) 0.0212(10) 0.0401(13) -0.0109(9) -0.0017(9) 0.0015(8)
C184 0.0428(15) 0.0148(10) 0.0594(17) -0.0009(10) -0.0069(13) 0.0003(10)
C185 0.0509(16) 0.0196(11) 0.0475(15) 0.0102(10) -0.0113(12) 0.0013(11)
C186 0.0317(12) 0.0210(10) 0.0296(11) 0.0032(8) -0.0052(9) -0.0009(9)
C191 0.0146(8) 0.0179(9) 0.0171(8) 0.0006(7) 0.0027(7) 0.0027(7)
C192 0.0199(9) 0.0226(10) 0.0185(9) -0.0008(7) 0.0005(7) 0.0003(8)
C193 0.0286(11) 0.0330(12) 0.0150(9) -0.0013(8) 0.0054(8) 0.0027(9)
C194 0.0289(11) 0.0311(12) 0.0218(10) 0.0053(9) 0.0098(8) 0.0004(9)
C195 0.0238(10) 0.0253(11) 0.0275(10) 0.0011(8) 0.0077(8) -0.0041(8)
C196 0.0192(9) 0.0216(10) 0.0181(9) -0.0006(7) 0.0024(7) -0.0004(7)
C211 0.0165(9) 0.0160(9) 0.0161(8) 0.0040(7) -0.0012(7) -0.0020(7)
C212 0.0199(10) 0.0302(11) 0.0187(9) 0.0016(8) -0.0008(7) 0.0011(8)
C213 0.0162(10) 0.0422(14) 0.0279(11) 0.0044(10) -0.0031(8) 0.0012(9)
C214 0.0281(11) 0.0338(12) 0.0279(11) 0.0042(9) -0.0124(9) -0.0057(9)
C215 0.0340(12) 0.0359(13) 0.0185(9) -0.0068(9) -0.0075(9) 0.0000(10)
C216 0.0211(10) 0.0279(11) 0.0202(9) -0.0042(8) -0.0019(8) 0.0015(8)
C221 0.0146(8) 0.0194(9) 0.0170(8) -0.0026(7) 0.0023(7) -0.0027(7)
C222 0.0160(9) 0.0282(11) 0.0176(9) -0.0006(8) 0.0001(7) -0.0020(8)
C223 0.0278(11) 0.0442(14) 0.0167(9) -0.0060(9) -0.0002(8) -0.0052(10)
C224 0.0358(13) 0.0424(14) 0.0261(11) -0.0170(10) 0.0082(10) -0.0052(11)
C225 0.0327(12) 0.0274(12) 0.0347(12) -0.0113(10) 0.0077(10) 0.0042(10)
C226 0.0242(10) 0.0220(10) 0.0216(9) -0.0023(8) 0.0030(8) -0.0001(8)
C231 0.0164(9) 0.0162(9) 0.0169(8) 0.0001(7) -0.0033(7) -0.0005(7)
C232 0.0202(10) 0.0210(10) 0.0261(10) 0.0030(8) 0.0024(8) 0.0000(8)
C233 0.0259(11) 0.0235(11) 0.0306(11) 0.0075(9) -0.0007(9) -0.0043(8)
C234 0.0321(12) 0.0165(10) 0.0366(12) 0.0045(9) -0.0089(10) -0.0032(8)
C235 0.0284(11) 0.0198(10) 0.0356(12) -0.0050(9) -0.0024(9) 0.0047(9)
C236 0.0212(10) 0.0209(10) 0.0208(9) -0.0029(7) -0.0007(7) 0.0008(8)
C241 0.0174(9) 0.0202(9) 0.0125(8) 0.0005(7) 0.0019(6) -0.0037(7)
C242 0.0245(10) 0.0221(10) 0.0162(8) 0.0001(7) 0.0012(7) -0.0016(8)
C243 0.0359(12) 0.0258(11) 0.0203(10) -0.0054(8) 0.0017(9) -0.0064(9)
C244 0.0342(12) 0.0380(13) 0.0199(10) -0.0044(9) -0.0064(9) -0.0076(10)
C245 0.0307(12) 0.0377(13) 0.0187(9) 0.0014(9) -0.0077(8) 0.0032(10)
C246 0.0244(10) 0.0259(10) 0.0169(9) -0.0003(8) -0.0021(7) 0.0020(8)
C251 0.0171(9) 0.0166(9) 0.0146(8) 0.0023(7) 0.0010(7) 0.0032(7)
C252 0.0179(9) 0.0218(10) 0.0185(9) 0.0004(7) 0.0003(7) 0.0022(7)
C253 0.0165(9) 0.0329(12) 0.0242(10) 0.0001(8) 0.0000(8) 0.0065(8)
C254 0.0258(11) 0.0298(11) 0.0270(11) -0.0022(9) 0.0036(8) 0.0127(9)
C255 0.0290(11) 0.0219(10) 0.0232(10) -0.0040(8) 0.0011(8) 0.0061(8)
C256 0.0190(9) 0.0210(10) 0.0189(9) -0.0006(7) -0.0005(7) 0.0022(7)
C261 0.0184(9) 0.0217(9) 0.0121(8) 0.0021(7) -0.0017(7) -0.0019(7)
C262 0.0266(11) 0.0234(10) 0.0183(9) 0.0041(8) -0.0021(8) -0.0017(8)
C263 0.0191(10) 0.0446(14) 0.0241(10) 0.0080(10) 0.0027(8) -0.0030(9)
C264 0.0279(12) 0.0435(14) 0.0251(11) 0.0101(10) -0.0015(9) -0.0166(10)
C265 0.0393(13) 0.0265(11) 0.0238(10) 0.0075(9) -0.0047(9) -0.0117(10)
C266 0.0212(10) 0.0283(11) 0.0182(9) 0.0034(8) 0.0018(7) -0.0008(8)
C271 0.0167(9) 0.0193(9) 0.0168(8) -0.0008(7) -0.0027(7) 0.0015(7)
C272 0.0199(9) 0.0217(10) 0.0191(9) 0.0014(7) -0.0035(7) 0.0001(7)
C273 0.0284(11) 0.0194(10) 0.0313(11) 0.0020(8) -0.0101(9) -0.0024(8)
C274 0.0335(12) 0.0202(10) 0.0336(12) -0.0060(9) -0.0099(9) 0.0087(9)
C275 0.0284(11) 0.0318(12) 0.0242(10) -0.0075(9) -0.0019(8) 0.0123(9)
C276 0.0215(10) 0.0244(10) 0.0189(9) -0.0001(8) 0.0000(7) 0.0043(8)
C281 0.0144(8) 0.0198(9) 0.0173(8) 0.0030(7) 0.0019(7) 0.0017(7)
C282 0.0190(9) 0.0216(10) 0.0235(9) 0.0004(8) 0.0005(7) -0.0011(8)
C283 0.0169(10) 0.0267(11) 0.0350(11) 0.0058(9) 0.0021(8) -0.0023(8)
C284 0.0203(10) 0.0324(12) 0.0347(12) 0.0061(10) 0.0092(9) 0.0057(9)
C285 0.0266(11) 0.0312(12) 0.0323(12) -0.0077(9) 0.0047(9) 0.0074(9)
C286 0.0197(10) 0.0227(10) 0.0256(10) -0.0038(8) 0.0005(8) 0.0025(8)
C291 0.0125(8) 0.0186(9) 0.0157(8) 0.0020(7) 0.0001(6) 0.0004(7)
C292 0.0196(9) 0.0229(10) 0.0188(9) 0.0000(7) -0.0014(7) 0.0019(8)
C293 0.0222(10) 0.0375(12) 0.0141(8) 0.0015(8) -0.0007(7) 0.0078(9)
C294 0.0220(10) 0.0340(12) 0.0211(9) 0.0108(9) 0.0050(8) 0.0075(9)
C295 0.0196(10) 0.0217(10) 0.0263(10) 0.0057(8) 0.0033(8) 0.0028(8)
C296 0.0145(8) 0.0210(9) 0.0185(8) 0.0004(7) 0.0005(7) 0.0011(7)
C1S 0.106(10) 0.154(12) 0.070(7) -0.038(6) 0.042(6) -0.103(9)
C2S 0.033(3) 0.067(5) 0.091(8) -0.009(5) -0.005(4) -0.019(3)
O3S 0.047(3) 0.041(3) 0.034(3) -0.001(2) -0.004(2) 0.001(2)
C4S 0.033(4) 0.043(4) 0.026(3) 0.008(2) -0.003(2) 0.009(3)
C5S 0.054(5) 0.027(4) 0.032(3) -0.004(2) 0.006(3) 0.002(3)
C1P 0.039(5) 0.095(9) 0.042(6) 0.016(5) -0.006(4) -0.030(5)
C2P 0.063(8) 0.093(11) 0.046(7) 0.008(6) -0.022(6) -0.021(7)
O3P 0.034(4) 0.082(10) 0.048(8) -0.023(6) 0.008(4) -0.021(6)
C4P 0.045(7) 0.043(6) 0.062(9) 0.000(5) -0.017(6) -0.005(4)
C5P 0.029(5) 0.043(9) 0.035(7) -0.014(5) -0.014(5) 0.008(4)

loop_
_atom_type_symbol
_atom_type_description
_atom_type_scat_dispersion_real
_atom_type_scat_dispersion_imag
_atom_type_scat_source
C C 0.0033 0.0016 'International Tables Vol C Tables 4.2.6.8 and 6.1.1.4'
H H 0.0000 0.0000 'International Tables Vol C Tables 4.2.6.8 and 6.1.1.4'
O O 0.0106 0.0060 'International Tables Vol C Tables 4.2.6.8 and 6.1.1.4'
P P 0.1023 0.0942 'International Tables Vol C Tables 4.2.6.8 and 6.1.1.4'
Sn Sn -0.6537 1.4246 'International Tables Vol C Tables 4.2.6.8 and 6.1.1.4'

loop_
_geom_angle_atom_site_label_1
_geom_angle_atom_site_label_2
_geom_angle_atom_site_label_3
_geom_angle
Sn1 P1 Sn2 103.040(17)
Sn1 P1 Sn3 104.250(18)
Sn2 P1 Sn3 102.263(18)
C131 Sn1 C111 104.50(7)
C131 Sn1 C121 108.89(7)
C111 Sn1 C121 109.27(8)
C131 Sn1 P1 111.83(5)
C111 Sn1 P1 117.12(5)
C121 Sn1 P1 105.09(5)
C151 Sn2 C161 109.57(7)
C151 Sn2 C141 109.37(7)
C161 Sn2 C141 109.13(7)
C151 Sn2 P1 119.11(5)
C161 Sn2 P1 107.19(5)
C141 Sn2 P1 101.96(5)
C191 Sn3 C171 106.79(7)
C191 Sn3 C181 112.21(7)
C171 Sn3 C181 104.99(7)
C191 Sn3 P1 117.16(5)
C171 Sn3 P1 104.06(5)
C181 Sn3 P1 110.50(5)
Sn4 P2 Sn5 100.000(18)
Sn4 P2 Sn6 102.534(18)
Sn5 P2 Sn6 101.480(19)
C221 Sn4 C211 112.26(7)
C221 Sn4 C231 108.12(7)
C211 Sn4 C231 104.11(7)
C221 Sn4 P2 119.80(5)
C211 Sn4 P2 106.44(5)
C231 Sn4 P2 104.80(5)
C251 Sn5 C241 106.19(7)
C251 Sn5 C261 108.74(8)
C241 Sn5 C261 111.11(7)
C251 Sn5 P2 116.94(5)
C241 Sn5 P2 107.83(5)
C261 Sn5 P2 106.07(5)
C271 Sn6 C281 111.21(8)
C271 Sn6 C291 105.65(7)
C281 Sn6 C291 110.21(7)
C271 Sn6 P2 118.82(5)
C281 Sn6 P2 102.33(5)
C291 Sn6 P2 108.54(5)
C112 C111 C116 118.53(18)
C112 C111 Sn1 122.57(14)
C116 C111 Sn1 118.90(15)
C113 C112 C111 120.5(2)
C112 C113 C114 120.4(2)
C115 C114 C113 119.8(2)
C114 C115 C116 120.1(2)
C115 C116 C111 120.8(2)
C122 C121 C126 118.37(19)
C122 C121 Sn1 120.49(15)
C126 C121 Sn1 121.12(15)
C123 C122 C121 120.9(2)
C124 C123 C122 120.0(2)
C123 C124 C125 120.0(2)
C124 C125 C126 120.1(2)
C125 C126 C121 120.7(2)
C132 C131 C136 118.45(18)
C132 C131 Sn1 123.49(14)
C136 C131 Sn1 118.01(14)
C133 C132 C131 120.68(19)
C132 C133 C134 120.1(2)
C135 C134 C133 120.0(2)
C134 C135 C136 119.7(2)
C135 C136 C131 120.97(19)
C146 C141 C142 118.40(18)
C146 C141 Sn2 121.97(14)
C142 C141 Sn2 119.63(14)
C143 C142 C141 120.85(19)
C144 C143 C142 119.9(2)
C145 C144 C143 120.0(2)
C144 C145 C146 120.1(2)
C141 C146 C145 120.71(19)
C156 C151 C152 119.11(18)
C156 C151 Sn2 120.84(14)
C152 C151 Sn2 119.97(14)
C153 C152 C151 120.16(19)
C154 C153 C152 120.41(19)
C153 C154 C155 119.73(19)
C154 C155 C156 120.1(2)
C155 C156 C151 120.5(2)
C162 C161 C166 118.17(18)
C162 C161 Sn2 119.58(14)
C166 C161 Sn2 121.96(14)
C163 C162 C161 121.2(2)
C164 C163 C162 119.9(2)
C163 C164 C165 119.7(2)
C164 C165 C166 120.3(2)
C165 C166 C161 120.6(2)
C172 C171 C176 118.17(17)
C172 C171 Sn3 119.96(14)
C176 C171 Sn3 121.80(14)
C173 C172 C171 121.02(19)
C174 C173 C172 119.97(19)
C175 C174 C173 119.84(18)
C174 C175 C176 119.86(19)
C175 C176 C171 121.03(19)
C182 C181 C186 118.25(19)
C182 C181 Sn3 124.70(15)
C186 C181 Sn3 117.02(15)
C183 C182 C181 120.7(2)
C184 C183 C182 120.1(2)
C183 C184 C185 120.1(2)
C184 C185 C186 119.8(2)
C185 C186 C181 121.1(2)
C196 C191 C192 118.44(18)
C196 C191 Sn3 119.68(14)
C192 C191 Sn3 121.86(15)
C193 C192 C191 120.90(19)
C194 C193 C192 120.13(19)
C193 C194 C195 119.9(2)
C194 C195 C196 120.2(2)
C191 C196 C195 120.41(19)
C216 C211 C212 118.34(18)
C216 C211 Sn4 117.80(14)
C212 C211 Sn4 123.60(14)
C213 C212 C211 120.7(2)
C214 C213 C212 120.1(2)
C213 C214 C215 119.9(2)
C214 C215 C216 119.8(2)
C215 C216 C211 121.1(2)
C226 C221 C222 118.49(18)
C226 C221 Sn4 121.68(14)
C222 C221 Sn4 119.79(15)
C223 C222 C221 120.6(2)
C224 C223 C222 120.3(2)
C223 C224 C225 119.9(2)
C224 C225 C226 119.9(2)
C225 C226 C221 120.7(2)
C236 C231 C232 118.16(18)
C236 C231 Sn4 122.75(15)
C232 C231 Sn4 118.97(14)
C233 C232 C231 121.4(2)
C234 C233 C232 119.8(2)
C233 C234 C235 120.2(2)
C234 C235 C236 119.9(2)
C231 C236 C235 120.6(2)
C246 C241 C242 118.37(18)
C246 C241 Sn5 119.46(14)
C242 C241 Sn5 122.16(14)
C243 C242 C241 120.9(2)
C244 C243 C242 120.0(2)
C243 C244 C245 120.1(2)
C244 C245 C246 119.9(2)
C245 C246 C241 120.7(2)
C256 C251 C252 118.66(18)
C256 C251 Sn5 121.32(14)
C252 C251 Sn5 120.02(14)
C253 C252 C251 120.70(19)
C254 C253 C252 119.9(2)
C255 C254 C253 120.0(2)
C254 C255 C256 120.4(2)
C255 C256 C251 120.24(19)
C266 C261 C262 118.04(19)
C266 C261 Sn5 119.40(15)
C262 C261 Sn5 122.45(15)
C265 C262 C261 120.8(2)
C264 C263 C266 120.1(2)
C263 C264 C265 119.9(2)
C264 C265 C262 120.2(2)
C263 C266 C261 121.0(2)
C272 C271 C276 118.58(19)
C272 C271 Sn6 121.22(15)
C276 C271 Sn6 120.17(15)
C273 C272 C271 120.6(2)
C274 C273 C272 120.2(2)
C273 C274 C275 120.1(2)
C274 C275 C276 120.1(2)
C275 C276 C271 120.4(2)
C286 C281 C282 118.25(18)
C286 C281 Sn6 119.62(14)
C282 C281 Sn6 122.08(15)
C283 C282 C281 120.6(2)
C284 C283 C282 120.3(2)
C283 C284 C285 119.7(2)
C284 C285 C286 120.0(2)
C285 C286 C281 121.0(2)
C292 C291 C296 118.09(18)
C292 C291 Sn6 121.45(14)
C296 C291 Sn6 120.43(14)
C293 C292 C291 120.8(2)
C294 C293 C292 120.2(2)
C293 C294 C295 119.86(19)
C294 C295 C296 119.7(2)
C295 C296 C291 121.33(19)
O3S C2S C1S 98.5(8)
C2S O3S C4S 97.3(10)
O3S C4S C5S 109.8(7)
C1P C2P O3P 121.9(15)
C4P O3P C2P 136.6(16)
C5P C4P O3P 112.2(12)

loop_
_geom_bond_atom_site_label_1
_geom_bond_atom_site_label_2
_geom_bond_distance
P1 Sn1 2.5069(5)
P1 Sn2 2.5081(5)
P1 Sn3 2.5109(5)
Sn1 C131 2.1395(19)
Sn1 C111 2.1434(19)
Sn1 C121 2.1462(19)
Sn2 C151 2.1362(19)
Sn2 C161 2.1398(19)
Sn2 C141 2.1486(19)
Sn3 C191 2.1420(19)
Sn3 C171 2.1449(18)
Sn3 C181 2.147(2)
P2 Sn4 2.5053(5)
P2 Sn5 2.5102(5)
P2 Sn6 2.5160(5)
Sn4 C221 2.1374(19)
Sn4 C211 2.1421(18)
Sn4 C231 2.1449(19)
Sn5 C251 2.1355(19)
Sn5 C241 2.1418(18)
Sn5 C261 2.143(2)
Sn6 C271 2.138(2)
Sn6 C281 2.1496(19)
Sn6 C291 2.1544(18)
C111 C112 1.396(3)
C111 C116 1.402(3)
C112 C113 1.388(3)
C113 C114 1.392(3)
C114 C115 1.382(3)
C115 C116 1.390(3)
C121 C122 1.394(3)
C121 C126 1.397(3)
C122 C123 1.394(3)
C123 C124 1.381(4)
C124 C125 1.384(4)
C125 C126 1.392(3)
C131 C132 1.394(3)
C131 C136 1.399(3)
C132 C133 1.388(3)
C133 C134 1.389(3)
C134 C135 1.385(3)
C135 C136 1.390(3)
C141 C146 1.395(3)
C141 C142 1.399(3)
C142 C143 1.393(3)
C143 C144 1.387(3)
C144 C145 1.383(3)
C145 C146 1.396(3)
C151 C156 1.396(3)
C151 C152 1.398(3)
C152 C153 1.392(3)
C153 C154 1.389(3)
C154 C155 1.389(3)
C155 C156 1.393(3)
C161 C162 1.394(3)
C161 C166 1.394(3)
C162 C163 1.390(3)
C163 C164 1.381(3)
C164 C165 1.387(3)
C165 C166 1.392(3)
C171 C172 1.393(3)
C171 C176 1.395(3)
C172 C173 1.392(3)
C173 C174 1.386(3)
C174 C175 1.386(3)
C175 C176 1.393(3)
C181 C182 1.394(3)
C181 C186 1.397(3)
C182 C183 1.394(3)
C183 C184 1.383(4)
C184 C185 1.384(4)
C185 C186 1.391(3)
C191 C196 1.398(3)
C191 C192 1.401(3)
C192 C193 1.392(3)
C193 C194 1.382(3)
C194 C195 1.389(3)
C195 C196 1.398(3)
C211 C216 1.393(3)
C211 C212 1.395(3)
C212 C213 1.391(3)
C213 C214 1.386(3)
C214 C215 1.386(3)
C215 C216 1.390(3)
C221 C226 1.396(3)
C221 C222 1.403(3)
C222 C223 1.387(3)
C223 C224 1.385(4)
C224 C225 1.388(4)
C225 C226 1.395(3)
C231 C236 1.394(3)
C231 C232 1.396(3)
C232 C233 1.386(3)
C233 C234 1.380(3)
C234 C235 1.386(3)
C235 C236 1.397(3)
C241 C246 1.395(3)
C241 C242 1.396(3)
C242 C243 1.391(3)
C243 C244 1.380(3)
C244 C245 1.388(3)
C245 C246 1.392(3)
C251 C256 1.398(3)
C251 C252 1.402(3)
C252 C253 1.387(3)
C253 C254 1.386(3)
C254 C255 1.384(3)
C255 C256 1.388(3)
C261 C266 1.397(3)
C261 C262 1.399(3)
C262 C265 1.392(3)
C263 C264 1.381(4)
C263 C266 1.390(3)
C264 C265 1.384(4)
C271 C272 1.399(3)
C271 C276 1.404(3)
C272 C273 1.395(3)
C273 C274 1.381(3)
C274 C275 1.389(4)
C275 C276 1.395(3)
C281 C286 1.396(3)
C281 C282 1.396(3)
C282 C283 1.395(3)
C283 C284 1.383(3)
C284 C285 1.386(3)
C285 C286 1.391(3)
C291 C292 1.396(3)
C291 C296 1.399(3)
C292 C293 1.394(3)
C293 C294 1.388(3)
C294 C295 1.389(3)
C295 C296 1.391(3)
C1S C2S 1.584(11)
C2S O3S 1.427(16)
O3S C4S 1.447(8)
C4S C5S 1.487(12)
C1P C2P 1.618(18)
C2P O3P 1.67(3)
O3P C4P 1.532(16)
C4P C5P 1.493(19)
